data_4030280
loop_
_publ_author_name
'Millet, J. M. M.'
'Mentzen, B. F.'

_publ_section_title
;
 Crystal structures of cesium and rubidiul iron diphosphates RbFeP2O7 and
 CsFeP2O7
;
_journal_name_full 'European Journal of Solid State and Inorganic Chemistry'
_journal_page_first 493
_journal_page_last 504
_journal_volume 28
_journal_year 1991
_chemical_formula_sum 'Fe O7 P2 Rb'
_chemical_formula_weight 315.26
_space_group_IT_number 14
_symmetry_cell_setting monoclinic
_symmetry_Int_Tables_number 14
_symmetry_space_group_name_Hall '-P 2ybc'
_symmetry_space_group_name_H-M 'P 1 21/c 1'
_cell_angle_alpha 90
_cell_angle_beta 105.679(1)
_cell_angle_gamma 90
_cell_formula_units_Z 4
_cell_length_a 7.4948(1)
_cell_length_b 9.9796(2)
_cell_length_c 8.2770(1)
_cell_volume 596.044(16)
_diffrn_ambient_temperature 293
_diffrn_radiation_probe x-ray
_diffrn_radiation_type CuK\a
_diffrn_radiation_wavelength 1.5418
_exptl_crystal_density_diffrn 3.513
_pd_proc_ls_prof_R_factor 0.0455
_pd_proc_ls_prof_wR_expected 0.0417
_pd_proc_ls_prof_wR_factor 0.0609
_refine_ls_number_parameters 43
_refine_ls_number_reflns 983
_refine_ls_R_I_factor 0.0552
_cod_data_source_file EJSSIC-1991-28-493-504-1.cif
_cod_data_source_block RbFeP2O7
_cod_original_sg_symbol_H-M 'P 21/c'
_cod_database_code 4030280

loop_
_symmetry_equiv_pos_site_id
_symmetry_equiv_pos_as_xyz
1 x,y,z
2 -x,1/2+y,1/2-z
3 -x,-y,-z
4 x,1/2-y,1/2+z

loop_
_atom_site_label
_atom_site_type_symbol
_atom_site_thermal_displace_type
_atom_site_fract_x
_atom_site_fract_y
_atom_site_fract_z
_atom_site_occupancy
_atom_site_U_iso_or_equiv
Fe Fe Uiso 0.2324(4) 0.6000(3) 0.7594(4) 1.000 0.0104(9)
P1 P Uiso 0.4293(7) 0.6302(6) 0.1812(7) 1.000 0.0127(13)
P2 P Uiso 0.1254(7) 0.9031(6) 0.8313(7) 1.000 0.0190(13)
O1 O Uiso 0.3270(10) 0.9450(10) 0.7930(10) 1.000 0.009(4)
O2 O Uiso 0.0850(10) 0.7360(10) 0.2510(10) 1.000 0.004(4)
O3 O Uiso 0.6300(10) 0.5700(10) 0.2190(10) 1.000 0.015(4)
O4 O Uiso 0.1450(10) 0.5890(10) 0.5150(10) 1.000 0.050(3)
O5 O Uiso 0.3130(10) 0.6070(10) 0.0010(10) 1.000 0.004(3)
O6 O Uiso 0.9890(10) 0.4940(10) 0.2250(10) 1.000 0.005(3)
O7 O Uiso 0.4340(10) 0.7760(10) 0.2390(10) 1.000 0.018(4)
Rb Rb Uiso 0.1856(2) 0.31140(10) 0.0463(3) 1.000 0.0153(5)

loop_
_atom_type_symbol
_atom_type_description
_atom_type_scat_dispersion_real
_atom_type_scat_dispersion_imag
_atom_type_scat_source
Fe Fe -1.1336 3.1974 ' International Tables Vol C Tables 4.2.6.8 and 6.1.1.4'
O O 0.0492 0.0322 ' International Tables Vol C Tables 4.2.6.8 and 6.1.1.4'
P P 0.2955 0.4335 ' International Tables Vol C Tables 4.2.6.8 and 6.1.1.4'
Rb Rb -0.4688 1.6079 ' International Tables Vol C Tables 4.2.6.8 and 6.1.1.4'

loop_
_geom_angle_atom_site_label_1
_geom_angle_atom_site_label_2
_geom_angle_atom_site_label_3
_geom_angle
_geom_angle_site_symmetry_1
_geom_angle_site_symmetry_3
_geom_angle_publ_flag
O4 Fe O5 178.3(4) . 1_556 yes
O3 Fe O4 93.8(4) 3_666 . yes
O4 Fe O6 89.3(4) . 3_666 yes
O2 Fe O4 89.0(4) 4_565 . yes
O4 Fe O7 89.8(4) . 4_565 yes
O3 Fe O5 85.8(4) 3_666 1_556 yes
O5 Fe O6 89.0(4) 1_556 3_666 yes
O2 Fe O5 91.3(4) 4_565 1_556 yes
O5 Fe O7 91.9(4) 1_556 4_565 yes
O3 Fe O6 90.8(4) 3_666 3_666 yes
O2 Fe O3 175.4(4) 4_565 3_666 yes
O3 Fe O7 98.8(4) 3_666 4_565 yes
O2 Fe O6 85.6(4) 4_565 3_666 yes
O6 Fe O7 170.5(4) 3_666 4_565 yes
O2 Fe O7 84.9(4) 4_565 4_565 yes
O3 P1 O5 113.5(6) . . yes
O3 P1 O7 111.2(6) . . yes
O1 P1 O3 107.4(6) 4_564 . yes
O5 P1 O7 114.1(6) . . yes
O1 P1 O5 105.4(6) 4_564 . yes
O1 P1 O7 104.4(6) 4_564 . yes
O1 P2 O6 102.6(5) . 4_465 yes
O1 P2 O2 103.1(5) . 4_565 yes
O1 P2 O4 109.5(5) . 4_565 yes
O2 P2 O6 109.4(6) 4_565 4_465 yes
O4 P2 O6 114.4(6) 4_565 4_465 yes
O2 P2 O4 116.3(6) 4_565 4_565 yes
P1 O1 P2 127.6(7) 4_565 . yes
Fe O2 P2 134.1(5) 4_564 4_564 yes
Fe O3 P1 142.9(6) 3_666 . yes
Fe O4 P2 165.2(6) . 4_564 yes
Fe O5 P1 162.6(6) 1_554 . yes
Fe O6 P2 136.8(5) 3_666 4_664 yes
Fe O7 P1 131.5(5) 4_564 . yes

loop_
_geom_bond_atom_site_label_1
_geom_bond_atom_site_label_2
_geom_bond_distance
_geom_bond_site_symmetry_2
_geom_bond_publ_flag
Fe O4 1.954(9) . yes
Fe O5 1.928(9) 1_556 yes
Fe O3 1.968(10) 3_666 yes
Fe O6 1.941(9) 3_666 yes
Fe O2 1.965(10) 4_565 yes
Fe O7 1.995(9) 4_565 yes
P1 O3 1.571(10) . yes
P1 O5 1.528(10) . yes
P1 O7 1.529(11) . yes
P1 O1 1.546(10) 4_564 yes
P2 O1 1.679(10) . yes
P2 O6 1.545(11) 4_465 yes
P2 O2 1.534(11) 4_565 yes
P2 O4 1.490(10) 4_565 yes

loop_
_geom_torsion_atom_site_label_1
_geom_torsion_atom_site_label_2
_geom_torsion_atom_site_label_3
_geom_torsion_atom_site_label_4
_geom_torsion
_geom_torsion_site_symmetry_1
_geom_torsion_site_symmetry_3
_geom_torsion_site_symmetry_4
_geom_torsion_publ_flag
O4 Fe O3 P1 106.1(9) . 3_666 3_666 no
O4 Fe O2 P2 -132.3(8) . 4_565 . no
O5 Fe O2 P2 49.4(8) 1_556 4_565 . no
O6 Fe O2 P2 138.3(8) 3_666 4_565 . no
O7 Fe O2 P2 -42.4(8) 4_565 4_565 . no
O4 Fe O7 P1 71.2(7) . 4_565 4_565 no
O5 P1 O3 Fe -67.2(11) . . 3_666 no
O7 P1 O3 Fe 162.5(8) . . 3_666 no
O1 P1 O3 Fe 48.9(10) 4_564 . 3_666 no
O3 P1 O7 Fe -169.8(6) . . 4_564 no
O5 P1 O7 Fe 60.2(9) . . 4_564 no
O1 P1 O7 Fe -54.3(8) 4_564 . 4_564 no
O3 P1 O1 P2 167.4(7) . 4_564 4_564 no
O5 P1 O1 P2 -71.3(9) . 4_564 4_564 no
O7 P1 O1 P2 49.3(9) . 4_564 4_564 no
O6 P2 O1 P1 -105.6(8) 4_465 . 4_565 no
O2 P2 O1 P1 8.1(9) 4_565 . 4_565 no
O4 P2 O1 P1 132.5(8) 4_565 . 4_565 no
O1 P2 O2 Fe 47.9(9) . 4_565 . no
O6 P2 O2 Fe 156.5(6) 4_465 4_565 . no
O4 P2 O2 Fe -71.9(9) 4_565 4_565 . no
